data_1570882
loop_
_publ_author_name
'Liao, Qiuyan'
'Li, Aisen'
'Huang, Arui'
'Wang, Jiaqiang'
'Chang, Kai'
'Li, Hehua'
'Yao, Pengfei'
'Zhong, Cheng'
'Xie, Peidong'
'Wang, Jinfeng'
'Li, Zhen'
'Li, Qianqian'

_publ_section_title
;
 Controllable &#x3c0;-&#x3c0; coupling of intramolecular dimer models in
 aggregated states.
;
_journal_issue 12
_journal_name_full 'Chemical science'
_journal_page_first 4364
_journal_page_last 4373
_journal_paper_doi 10.1039/d3sc05533g
_journal_volume 15
_journal_year 2024
_chemical_formula_moiety 'C51 H46 O, C0.313 H2.938 I0.313 O, 0.63(C H3 I)'
_chemical_formula_sum 'C52 H51 I O2'
_chemical_formula_weight 834.83
_space_group_crystal_system triclinic
_space_group_IT_number 2
_space_group_name_Hall '-P 1'
_space_group_name_H-M_alt 'P -1'
_atom_sites_solution_hydrogens mixed
_audit_creation_date 2022-06-10
_audit_creation_method
;
Olex2 1.3
(compiled 2020.11.12 svn.r5f609507 for OlexSys, GUI svn.r6408)
;
_audit_update_record
;
2022-06-20 deposited with the CCDC.	2024-02-01 downloaded from the CCDC.
;
_cell_angle_alpha 69.147(7)
_cell_angle_beta 66.505(7)
_cell_angle_gamma 89.161(8)
_cell_formula_units_Z 2
_cell_length_a 13.074(4)
_cell_length_b 13.147(4)
_cell_length_c 14.493(5)
_cell_measurement_reflns_used 5712
_cell_measurement_temperature 296.15
_cell_measurement_theta_max 20.67
_cell_measurement_theta_min 2.20
_cell_volume 2111.3(12)
_computing_cell_refinement 'SAINT V8.40A (Bruker, 2019)'
_computing_data_reduction 'SAINT V8.40A (Bruker, 2019)'
_computing_molecular_graphics 'Olex2 1.3 (Dolomanov et al., 2009)'
_computing_publication_material 'Olex2 1.3 (Dolomanov et al., 2009)'
_computing_structure_refinement 'SHELXL 2018/3 (Sheldrick, 2015)'
_computing_structure_solution 'SHELXT 2014/5 (Sheldrick, 2014)'
_diffrn_ambient_temperature 296.15
_diffrn_measured_fraction_theta_full 0.987
_diffrn_measured_fraction_theta_max 0.987
_diffrn_measurement_device_type 'Bruker APEX-II CCD'
_diffrn_measurement_method '\f and \w scans'
_diffrn_radiation_type MoK\a
_diffrn_radiation_wavelength 0.71073
_diffrn_reflns_av_R_equivalents 0.0497
_diffrn_reflns_av_unetI/netI 0.0372
_diffrn_reflns_Laue_measured_fraction_full 0.987
_diffrn_reflns_Laue_measured_fraction_max 0.987
_diffrn_reflns_limit_h_max 13
_diffrn_reflns_limit_h_min -13
_diffrn_reflns_limit_k_max 13
_diffrn_reflns_limit_k_min -12
_diffrn_reflns_limit_l_max 14
_diffrn_reflns_limit_l_min -14
_diffrn_reflns_number 24340
_diffrn_reflns_point_group_measured_fraction_full 0.987
_diffrn_reflns_point_group_measured_fraction_max 0.987
_diffrn_reflns_theta_full 20.919
_diffrn_reflns_theta_max 20.919
_diffrn_reflns_theta_min 1.658
_diffrn_source_current 45.0
_diffrn_source_power 2.25
_diffrn_source_voltage 50.0
_diffrn_standards_number 0
_exptl_absorpt_coefficient_mu 0.798
_exptl_absorpt_correction_T_max 0.7446
_exptl_absorpt_correction_T_min 0.6120
_exptl_absorpt_correction_type none
_exptl_absorpt_process_details
'SADABS-2016/2 (Bruker,2016/2) was used for absorption correction. wR2(int) was 0.0975 before and 0.0525 after correction. The Ratio of minimum to maximum transmission is 0.8219. The \l/2 correction factor is Not present.'
_exptl_crystal_colour 'clear light yellow'
_exptl_crystal_colour_lustre clear
_exptl_crystal_colour_modifier light
_exptl_crystal_colour_primary yellow
_exptl_crystal_density_diffrn 1.313
_exptl_crystal_description needle
_exptl_crystal_F_000 864
_exptl_crystal_size_max 0.1
_exptl_crystal_size_mid 0.1
_exptl_crystal_size_min 0.1
_refine_diff_density_max 0.709
_refine_diff_density_min -0.496
_refine_diff_density_rms 0.074
_refine_ls_extinction_method none
_refine_ls_goodness_of_fit_ref 1.078
_refine_ls_hydrogen_treatment constr
_refine_ls_matrix_type full
_refine_ls_number_parameters 549
_refine_ls_number_reflns 4432
_refine_ls_number_restraints 12
_refine_ls_restrained_S_all 1.077
_refine_ls_R_factor_all 0.1159
_refine_ls_R_factor_gt 0.0845
_refine_ls_shift/su_max 1.970
_refine_ls_shift/su_mean 0.033
_refine_ls_structure_factor_coef Fsqd
_refine_ls_weighting_details 'w=1/[\s^2^(Fo^2^)+(0.1332P)^2^+6.1808P] where P=(Fo^2^+2Fc^2^)/3'
_refine_ls_weighting_scheme calc
_refine_ls_wR_factor_gt 0.2268
_refine_ls_wR_factor_ref 0.2664
_reflns_Friedel_coverage 0.000
_reflns_number_gt 3158
_reflns_number_total 4432
_reflns_threshold_expression 'I > 2\s(I)'
_cod_data_source_file d3sc05533g4.cif
_cod_data_source_block mo_210428d_0m
_cod_depositor_comments 'Adding full bibliography for 1570870--1570891.cif.'
_cod_original_cell_volume 2111.4(11)
_cod_database_code 1570882
_shelx_shelxl_version_number 2018/3
_shelx_space_group_comment
;
The symmetry employed for this shelxl refinement is uniquely defined
by the following loop, which should always be used as a source of
symmetry information in preference to the above space-group names.
They are only intended as comments.
;
_shelx_estimated_absorpt_t_max 0.924
_shelx_estimated_absorpt_t_min 0.924
_olex2_refinement_description
;
1. Fixed Uiso
 At 1.2 times of:
  All C(H) groups
 At 1.5 times of:
  All C(H,H,H) groups, All O(H,H) groups
2. Uiso/Uaniso restraints and constraints
Uanis(C1T) \\sim Ueq, Uanis(C1U) \\sim Ueq: with sigma of 0.1 and sigma for
terminal atoms of 0.2
3. Others
 Sof(C1S)=Sof(H1SA)=Sof(H1SB)=Sof(H1SC)=Sof(I0AA)=FVAR(1)
 Sof(C1T)=Sof(H1TA)=Sof(H1TB)=Sof(H1TC)=Sof(I1AA)=FVAR(2)
 Sof(C1U)=Sof(H1UA)=Sof(H1UB)=Sof(H1UC)=Sof(I)=FVAR(3)
4.a Free rotating group:
 O1W(H1WA,H1WB)
4.b Aromatic/amide H refined with riding coordinates:
 C1(H1), C3(H3), C12(H12), C13(H13), C14(H14), C15(H15), C16(H16), C18(H18),
 C20(H20), C24(H24), C30(H30), C33(H33), C35(H35), C36(H36), C38(H38), C40(H40),
  C41(H41), C42(H42), C43(H43), C50(H50), C51(H51), C52(H52)
4.c Idealised Me refined as rotating group:
 C27(H27A,H27B,H27C), C28(H28A,H28B,H28C), C29(H29A,H29B,H29C), C31(H31A,H31B,
 H31C), C32(H32A,H32B,H32C), C46(H46A,H46B,H46C), C47(H47A,H47B,H47C), C48(H48A,
 H48B,H48C), C1S(H1SA,H1SB,H1SC), C1T(H1TA,H1TB,H1TC), C1U(H1UA,H1UB,H1UC)
;
_olex2_submission_special_instructions 'No special instructions were received'

loop_
_space_group_symop_operation_xyz
'x, y, z'
'-x, -y, -z'

loop_
_atom_site_label
_atom_site_type_symbol
_atom_site_fract_x
_atom_site_fract_y
_atom_site_fract_z
_atom_site_U_iso_or_equiv
_atom_site_adp_type
_atom_site_occupancy
_atom_site_site_symmetry_order
_atom_site_calc_flag
_atom_site_refinement_flags_posn
_atom_site_refinement_flags_adp
_atom_site_refinement_flags_occupancy
_atom_site_disorder_assembly
_atom_site_disorder_group
C1 C 0.7421(6) 0.6781(6) 0.0663(8) 0.063(2) Uani 1 1 d . . . . .
H1 H 0.819930 0.683537 0.030094 0.075 Uiso 1 1 calc R U . . .
C3 C 0.5618(6) 0.6878(5) 0.0603(6) 0.0472(18) Uani 1 1 d . . . . .
H3 H 0.518509 0.698512 0.020886 0.057 Uiso 1 1 calc R U . . .
C4 C 0.5067(5) 0.6658(4) 0.1732(5) 0.0349(16) Uani 1 1 d . . . . .
C5 C 0.3897(5) 0.6599(4) 0.2297(5) 0.0261(14) Uani 1 1 d . . . . .
C6 C 0.3195(5) 0.6893(5) 0.1675(5) 0.0347(16) Uani 1 1 d . . . . .
C7 C 0.2420(5) 0.6117(5) 0.1748(4) 0.0289(15) Uani 1 1 d . . . . .
C8 C 0.1626(5) 0.4234(5) 0.2553(5) 0.0295(15) Uani 1 1 d . . . . .
C9 C 0.1614(5) 0.3195(5) 0.3271(5) 0.0325(15) Uani 1 1 d . . . . .
C10 C 0.2316(5) 0.2992(4) 0.3893(5) 0.0303(15) Uani 1 1 d . . . . .
C11 C 0.1799(5) 0.2681(4) 0.5030(5) 0.0322(15) Uani 1 1 d . . . . .
C12 C 0.0623(6) 0.2620(5) 0.5631(6) 0.0444(17) Uani 1 1 d . . . . .
H12 H 0.016492 0.280658 0.526116 0.053 Uiso 1 1 calc R U . . .
C13 C 0.0148(7) 0.2299(6) 0.6729(6) 0.056(2) Uani 1 1 d . . . . .
H13 H -0.062520 0.226499 0.710348 0.068 Uiso 1 1 calc R U . . .
C14 C 0.0837(7) 0.2015(6) 0.7303(6) 0.055(2) Uani 1 1 d . . . . .
H14 H 0.050910 0.178493 0.805720 0.066 Uiso 1 1 calc R U . . .
C15 C 0.5832(7) 0.3118(9) 0.2321(8) 0.086(3) Uani 1 1 d . . . . .
H15 H 0.660237 0.311188 0.197568 0.103 Uiso 1 1 calc R U . . .
C16 C 0.5334(6) 0.2818(7) 0.3402(7) 0.073(2) Uani 1 1 d . . . . .
H16 H 0.576916 0.262777 0.379530 0.087 Uiso 1 1 calc R U . . .
C17 C 0.4152(6) 0.2784(6) 0.3965(6) 0.0484(18) Uani 1 1 d . . . . .
C18 C 0.3629(6) 0.2445(6) 0.5085(6) 0.0501(19) Uani 1 1 d . . . . .
H18 H 0.406144 0.223968 0.548009 0.060 Uiso 1 1 calc R U . . .
C19 C 0.2478(6) 0.2404(5) 0.5634(5) 0.0408(17) Uani 1 1 d . . . . .
C20 C 0.1937(7) 0.2072(6) 0.6783(6) 0.0531(19) Uani 1 1 d . . . . .
H20 H 0.236928 0.189038 0.717996 0.064 Uiso 1 1 calc R U . . .
C21 C 0.1808(5) 0.6400(5) 0.1135(5) 0.0292(15) Uani 1 1 d . . . . .
C22 C 0.0988(5) 0.5550(4) 0.1181(5) 0.0297(15) Uani 1 1 d . . . . .
C23 C 0.0973(5) 0.4426(5) 0.1974(5) 0.0299(15) Uani 1 1 d . . . . .
C24 C 0.0284(5) 0.3507(5) 0.2144(5) 0.0381(16) Uani 1 1 d . . . . .
H24 H -0.016095 0.361536 0.176126 0.046 Uiso 1 1 calc R U . . .
C25 C 0.0229(5) 0.2443(5) 0.2856(5) 0.0323(15) Uani 1 1 d . . . . .
C26 C -0.0533(6) 0.1491(5) 0.2985(5) 0.0431(17) Uani 1 1 d . . . . .
C27 C -0.1734(7) 0.1764(7) 0.3261(8) 0.085(3) Uani 1 1 d . . . . .
H27A H -0.199725 0.191889 0.391081 0.128 Uiso 1 1 calc R U . . .
H27B H -0.222035 0.114903 0.337605 0.128 Uiso 1 1 calc R U . . .
H27C H -0.173782 0.239715 0.267042 0.128 Uiso 1 1 calc R U . . .
C28 C -0.0127(9) 0.1323(8) 0.1925(8) 0.103(3) Uani 1 1 d . . . . .
H28A H -0.011929 0.198942 0.136028 0.154 Uiso 1 1 calc R U . . .
H28B H -0.062383 0.073873 0.200179 0.154 Uiso 1 1 calc R U . . .
H28C H 0.062164 0.113435 0.173989 0.154 Uiso 1 1 calc R U . . .
C29 C -0.0617(8) 0.0436(6) 0.3886(8) 0.085(3) Uani 1 1 d . . . . .
H29A H 0.011230 0.020351 0.372817 0.127 Uiso 1 1 calc R U . . .
H29B H -0.113756 -0.011906 0.395015 0.127 Uiso 1 1 calc R U . . .
H29C H -0.087813 0.054841 0.455775 0.127 Uiso 1 1 calc R U . . .
C30 C 0.0898(5) 0.2320(5) 0.3412(5) 0.0377(16) Uani 1 1 d . . . . .
H30 H 0.087127 0.162305 0.390354 0.045 Uiso 1 1 calc R U . . .
C31 C -0.0186(5) 0.5866(5) 0.1524(5) 0.0457(18) Uani 1 1 d . . . . .
H31A H -0.042667 0.590930 0.222583 0.069 Uiso 1 1 calc R U . . .
H31B H -0.069876 0.532085 0.156299 0.069 Uiso 1 1 calc R U . . .
H31C H -0.017685 0.656836 0.100153 0.069 Uiso 1 1 calc R U . . .
C32 C 0.1389(6) 0.5516(5) 0.0040(5) 0.0483(18) Uani 1 1 d . . . . .
H32A H 0.140198 0.622856 -0.047063 0.072 Uiso 1 1 calc R U . . .
H32B H 0.088198 0.498231 0.005681 0.072 Uiso 1 1 calc R U . . .
H32C H 0.213350 0.531742 -0.017807 0.072 Uiso 1 1 calc R U . . .
C33 C 0.1955(5) 0.7503(5) 0.0455(5) 0.0352(16) Uani 1 1 d . . . . .
H33 H 0.153956 0.770198 0.004200 0.042 Uiso 1 1 calc R U . . .
C34 C 0.2695(5) 0.8318(5) 0.0368(5) 0.0361(16) Uani 1 1 d . . . . .
C35 C 0.3303(5) 0.7980(5) 0.0982(5) 0.0393(17) Uani 1 1 d . . . . .
H35 H 0.381242 0.850478 0.093298 0.047 Uiso 1 1 calc R U . . .
C36 C 0.6954(6) 0.6560(6) 0.1716(7) 0.053(2) Uani 1 1 d . . . . .
H36 H 0.741326 0.645467 0.208382 0.064 Uiso 1 1 calc R U . . .
C37 C 0.5776(6) 0.6477(5) 0.2306(6) 0.0426(17) Uani 1 1 d . . . . .
C38 C 0.5270(6) 0.6260(5) 0.3413(6) 0.0505(19) Uani 1 1 d . . . . .
H38 H 0.572984 0.618459 0.377772 0.061 Uiso 1 1 calc R U . . .
C39 C 0.4125(6) 0.6150(5) 0.3997(6) 0.0454(18) Uani 1 1 d . . . . .
C40 C 0.3622(7) 0.5919(6) 0.5129(6) 0.061(2) Uani 1 1 d . . . . .
H40 H 0.407974 0.582223 0.549862 0.073 Uiso 1 1 calc R U . . .
C41 C 0.2522(8) 0.5838(7) 0.5674(7) 0.073(2) Uani 1 1 d . . . . .
H41 H 0.222040 0.569703 0.641467 0.088 Uiso 1 1 calc R U . . .
C42 C 0.1792(7) 0.5963(7) 0.5144(7) 0.068(2) Uani 1 1 d . . . . .
H42 H 0.101669 0.588038 0.554121 0.081 Uiso 1 1 calc R U . . .
C43 C 0.2230(6) 0.6202(6) 0.4056(6) 0.0529(19) Uani 1 1 d . . . . .
H43 H 0.174213 0.629909 0.371820 0.063 Uiso 1 1 calc R U . . .
C44 C 0.3408(5) 0.6310(5) 0.3415(5) 0.0393(17) Uani 1 1 d . . . . .
C45 C 0.2829(6) 0.9506(5) -0.0410(6) 0.0463(18) Uani 1 1 d . . . . .
C46 C 0.3219(8) 0.9538(6) -0.1586(7) 0.082(3) Uani 1 1 d . . . . .
H46A H 0.389699 0.921341 -0.177682 0.123 Uiso 1 1 calc R U . . .
H46B H 0.336141 1.028770 -0.208757 0.123 Uiso 1 1 calc R U . . .
H46C H 0.263917 0.913222 -0.162020 0.123 Uiso 1 1 calc R U . . .
C47 C 0.3733(9) 1.0256(6) -0.0473(9) 0.097(3) Uani 1 1 d . . . . .
H47A H 0.354395 1.027105 0.023361 0.146 Uiso 1 1 calc R U . . .
H47B H 0.378971 1.098600 -0.097889 0.146 Uiso 1 1 calc R U . . .
H47C H 0.444140 0.999057 -0.071254 0.146 Uiso 1 1 calc R U . . .
C48 C 0.1715(7) 0.9916(7) -0.0126(8) 0.090(3) Uani 1 1 d . . . . .
H48A H 0.119581 0.946796 -0.019326 0.135 Uiso 1 1 calc R U . . .
H48B H 0.180963 1.066512 -0.061272 0.135 Uiso 1 1 calc R U . . .
H48C H 0.142415 0.987810 0.060851 0.135 Uiso 1 1 calc R U . . .
C49 C 0.3494(5) 0.3076(5) 0.3351(5) 0.0382(16) Uani 1 1 d . . . . .
C50 C 0.4081(6) 0.3411(6) 0.2201(6) 0.0529(19) Uani 1 1 d . . . . .
H50 H 0.367495 0.361448 0.177911 0.064 Uiso 1 1 calc R U . . .
C51 C 0.5198(7) 0.3441(7) 0.1705(6) 0.071(2) Uani 1 1 d . . . . .
H51 H 0.555435 0.367703 0.095128 0.085 Uiso 1 1 calc R U . . .
C52 C 0.6746(7) 0.6939(6) 0.0075(6) 0.060(2) Uani 1 1 d . . . . .
H52 H 0.707733 0.708206 -0.066597 0.072 Uiso 1 1 calc R U . . .
O1 O 0.2348(3) 0.5061(3) 0.2449(3) 0.0382(11) Uani 1 1 d . . . . .
C1S C 0.365(2) 1.024(3) 0.365(3) 0.070(10) Uani 0.313(15) 1 d . . P A 2
H1SA H 0.408786 1.095560 0.319269 0.105 Uiso 0.313(15) 1 calc R U P A 2
H1SB H 0.413130 0.971534 0.380582 0.105 Uiso 0.313(15) 1 calc R U P A 2
H1SC H 0.309091 1.026255 0.431211 0.105 Uiso 0.313(15) 1 calc R U P A 2
I0AA I 0.2888(11) 0.980(3) 0.2877(15) 0.199(11) Uani 0.313(15) 1 d . . P A 2
C1T C 0.365(5) 0.925(3) 0.361(4) 0.08(2) Uani 0.373(11) 1 d . U P B 3
H1TA H 0.324300 0.900229 0.438166 0.122 Uiso 0.373(11) 1 calc R U P B 3
H1TB H 0.390232 1.002927 0.330735 0.122 Uiso 0.373(11) 1 calc R U P B 3
H1TC H 0.428766 0.887179 0.342972 0.122 Uiso 0.373(11) 1 calc R U P B 3
I1AA I 0.3064(11) 0.9076(5) 0.3241(5) 0.145(3) Uani 0.373(11) 1 d . . P B 3
C1U C 0.369(3) 0.882(3) 0.359(4) 0.014(9) Uani 0.258(12) 1 d . U P C 1
H1UA H 0.409037 0.856248 0.301997 0.021 Uiso 0.258(12) 1 calc R U P C 1
H1UB H 0.300432 0.831767 0.410197 0.021 Uiso 0.258(12) 1 calc R U P C 1
H1UC H 0.414734 0.885967 0.395603 0.021 Uiso 0.258(12) 1 calc R U P C 1
I I 0.3256(6) 1.0512(5) 0.2868(12) 0.155(6) Uani 0.258(12) 1 d . . P C 1
O1W O 0.4706(12) 0.9891(11) 0.4452(9) 0.194(5) Uani 1 1 d G . . . .
H1WA H 0.424648 1.026800 0.423571 0.291 Uiso 1 1 d G U . . .
H1WB H 0.535938 0.971117 0.421439 0.291 Uiso 1 1 d G U . . .

loop_
_atom_site_aniso_label
_atom_site_aniso_U_11
_atom_site_aniso_U_22
_atom_site_aniso_U_33
_atom_site_aniso_U_23
_atom_site_aniso_U_13
_atom_site_aniso_U_12
C1 0.040(5) 0.066(5) 0.084(7) -0.034(5) -0.024(5) 0.019(4)
C3 0.047(5) 0.048(4) 0.057(5) -0.026(4) -0.027(4) 0.011(3)
C4 0.046(4) 0.019(3) 0.049(4) -0.013(3) -0.029(4) 0.004(3)
C5 0.029(4) 0.018(3) 0.033(4) -0.007(3) -0.017(3) 0.000(3)
C6 0.034(4) 0.033(4) 0.041(4) -0.015(3) -0.019(3) 0.004(3)
C7 0.035(4) 0.025(4) 0.026(3) -0.004(3) -0.018(3) -0.001(3)
C8 0.034(4) 0.025(4) 0.032(4) -0.009(3) -0.018(3) -0.001(3)
C9 0.033(4) 0.029(4) 0.032(4) -0.010(3) -0.011(3) 0.004(3)
C10 0.038(4) 0.021(3) 0.032(4) -0.008(3) -0.017(3) 0.003(3)
C11 0.041(4) 0.021(3) 0.034(4) -0.007(3) -0.017(3) 0.006(3)
C12 0.043(4) 0.043(4) 0.048(5) -0.013(3) -0.022(4) 0.015(3)
C13 0.058(5) 0.053(5) 0.055(5) -0.025(4) -0.019(4) 0.019(4)
C14 0.079(6) 0.053(5) 0.029(4) -0.017(3) -0.018(4) 0.007(4)
C15 0.035(5) 0.137(9) 0.070(7) -0.035(6) -0.010(5) 0.005(5)
C16 0.042(5) 0.110(7) 0.065(6) -0.027(5) -0.027(5) 0.012(5)
C17 0.041(5) 0.061(5) 0.050(5) -0.021(4) -0.026(4) 0.005(3)
C18 0.051(5) 0.067(5) 0.046(5) -0.021(4) -0.034(4) 0.010(4)
C19 0.053(5) 0.038(4) 0.038(4) -0.015(3) -0.025(4) 0.006(3)
C20 0.066(6) 0.056(5) 0.043(5) -0.019(4) -0.029(4) 0.012(4)
C21 0.033(4) 0.030(4) 0.029(3) -0.011(3) -0.017(3) 0.005(3)
C22 0.028(4) 0.030(4) 0.033(4) -0.011(3) -0.016(3) 0.002(3)
C23 0.029(3) 0.029(4) 0.034(4) -0.012(3) -0.015(3) 0.005(3)
C24 0.040(4) 0.043(4) 0.040(4) -0.017(3) -0.024(3) 0.004(3)
C25 0.037(4) 0.027(4) 0.032(4) -0.010(3) -0.016(3) 0.004(3)
C26 0.052(5) 0.030(4) 0.047(4) -0.007(3) -0.028(4) -0.006(3)
C27 0.061(6) 0.061(6) 0.126(8) -0.023(5) -0.041(6) -0.008(4)
C28 0.133(9) 0.086(7) 0.080(7) -0.042(6) -0.027(6) -0.036(6)
C29 0.117(8) 0.035(5) 0.106(7) -0.002(5) -0.072(6) -0.019(5)
C30 0.045(4) 0.023(4) 0.035(4) -0.003(3) -0.015(3) 0.002(3)
C31 0.041(4) 0.038(4) 0.051(4) -0.009(3) -0.019(3) 0.002(3)
C32 0.061(5) 0.043(4) 0.040(4) -0.011(3) -0.025(4) -0.001(3)
C33 0.036(4) 0.034(4) 0.041(4) -0.011(3) -0.025(3) 0.008(3)
C34 0.035(4) 0.031(4) 0.042(4) -0.008(3) -0.020(3) 0.004(3)
C35 0.043(4) 0.030(4) 0.046(4) -0.011(3) -0.022(3) -0.004(3)
C36 0.039(5) 0.059(5) 0.076(6) -0.030(4) -0.034(4) 0.018(4)
C37 0.044(5) 0.036(4) 0.060(5) -0.019(3) -0.034(4) 0.011(3)
C38 0.054(5) 0.049(4) 0.072(6) -0.021(4) -0.051(5) 0.014(4)
C39 0.051(5) 0.041(4) 0.047(5) -0.011(3) -0.029(4) 0.007(3)
C40 0.066(6) 0.069(5) 0.050(5) -0.010(4) -0.036(5) 0.008(4)
C41 0.087(7) 0.084(6) 0.039(5) -0.010(4) -0.029(5) 0.010(5)
C42 0.058(5) 0.080(6) 0.053(6) -0.018(4) -0.018(5) 0.011(4)
C43 0.047(5) 0.061(5) 0.051(5) -0.015(4) -0.026(4) 0.012(4)
C44 0.040(4) 0.034(4) 0.053(5) -0.016(3) -0.029(4) 0.010(3)
C45 0.051(4) 0.031(4) 0.055(5) -0.006(3) -0.030(4) -0.002(3)
C46 0.108(7) 0.047(5) 0.070(6) 0.001(4) -0.037(5) 0.007(5)
C47 0.123(8) 0.037(5) 0.131(9) 0.010(5) -0.087(7) -0.013(5)
C48 0.076(6) 0.047(5) 0.113(8) -0.007(5) -0.027(6) 0.024(5)
C49 0.038(4) 0.039(4) 0.037(4) -0.013(3) -0.017(4) 0.000(3)
C50 0.050(5) 0.065(5) 0.041(5) -0.013(4) -0.023(4) 0.004(4)
C51 0.044(5) 0.110(7) 0.047(5) -0.024(5) -0.012(4) 0.003(5)
C52 0.052(5) 0.071(5) 0.061(5) -0.036(4) -0.018(4) 0.011(4)
O1 0.045(3) 0.025(3) 0.051(3) -0.005(2) -0.036(2) 0.002(2)
C1S 0.042(17) 0.09(3) 0.08(2) -0.070(19) 0.011(15) -0.008(15)
I0AA 0.161(7) 0.31(3) 0.187(11) -0.169(17) -0.068(7) 0.093(13)
C1T 0.10(3) 0.02(3) 0.07(2) -0.04(2) 0.037(17) -0.03(2)
I1AA 0.190(7) 0.069(4) 0.115(3) -0.047(3) 0.006(3) -0.015(3)
C1U 0.010(15) 0.00(3) 0.026(17) -0.007(15) -0.002(12) 0.000(14)
I 0.106(4) 0.086(4) 0.206(9) -0.061(3) 0.004(4) 0.013(3)
O1W 0.236(14) 0.135(8) 0.156(10) -0.017(7) -0.063(10) 0.044(10)

loop_
_atom_type_symbol
_atom_type_description
_atom_type_scat_dispersion_real
_atom_type_scat_dispersion_imag
_atom_type_scat_source
C C 0.0033 0.0016 'International Tables Vol C Tables 4.2.6.8 and 6.1.1.4'
H H 0.0000 0.0000 'International Tables Vol C Tables 4.2.6.8 and 6.1.1.4'
I I -0.4742 1.8119 'International Tables Vol C Tables 4.2.6.8 and 6.1.1.4'
O O 0.0106 0.0060 'International Tables Vol C Tables 4.2.6.8 and 6.1.1.4'

loop_
_geom_angle_atom_site_label_1
_geom_angle_atom_site_label_2
_geom_angle_atom_site_label_3
_geom_angle
_geom_angle_site_symmetry_1
_geom_angle_site_symmetry_3
_geom_angle_publ_flag
C36 C1 H1 119.8 . . ?
C36 C1 C52 120.5(7) . . ?
C52 C1 H1 119.8 . . ?
C4 C3 H3 118.6 . . ?
C52 C3 H3 118.6 . . ?
C52 C3 C4 122.8(7) . . ?
C3 C4 C37 116.2(6) . . ?
C5 C4 C3 123.8(6) . . ?
C5 C4 C37 119.9(6) . . ?
C4 C5 C6 119.1(5) . . ?
C44 C5 C4 120.6(5) . . ?
C44 C5 C6 120.3(5) . . ?
C7 C6 C5 122.5(5) . . ?
C35 C6 C5 119.8(5) . . ?
C35 C6 C7 117.7(5) . . ?
C21 C7 C6 121.5(5) . . ?
C21 C7 O1 123.6(5) . . ?
O1 C7 C6 114.9(5) . . ?
C23 C8 C9 122.7(5) . . ?
O1 C8 C9 115.0(5) . . ?
O1 C8 C23 122.3(5) . . ?
C8 C9 C10 122.5(5) . . ?
C8 C9 C30 117.8(5) . . ?
C30 C9 C10 119.7(5) . . ?
C11 C10 C9 119.9(5) . . ?
C49 C10 C9 120.0(5) . . ?
C49 C10 C11 120.0(5) . . ?
C10 C11 C12 123.4(6) . . ?
C10 C11 C19 119.4(6) . . ?
C12 C11 C19 117.2(6) . . ?
C11 C12 H12 119.0 . . ?
C13 C12 C11 122.0(6) . . ?
C13 C12 H12 119.0 . . ?
C12 C13 H13 120.2 . . ?
C12 C13 C14 119.6(7) . . ?
C14 C13 H13 120.2 . . ?
C13 C14 H14 119.5 . . ?
C20 C14 C13 121.0(7) . . ?
C20 C14 H14 119.5 . . ?
C16 C15 H15 119.9 . . ?
C16 C15 C51 120.3(7) . . ?
C51 C15 H15 119.9 . . ?
C15 C16 H16 119.2 . . ?
C15 C16 C17 121.6(7) . . ?
C17 C16 H16 119.2 . . ?
C16 C17 C49 118.6(7) . . ?
C18 C17 C16 121.7(6) . . ?
C18 C17 C49 119.7(6) . . ?
C17 C18 H18 119.1 . . ?
C17 C18 C19 121.8(6) . . ?
C19 C18 H18 119.1 . . ?
C18 C19 C11 119.4(6) . . ?
C18 C19 C20 122.1(6) . . ?
C20 C19 C11 118.5(6) . . ?
C14 C20 C19 121.8(7) . . ?
C14 C20 H20 119.1 . . ?
C19 C20 H20 119.1 . . ?
C7 C21 C22 121.9(5) . . ?
C7 C21 C33 118.1(5) . . ?
C33 C21 C22 120.0(5) . . ?
C21 C22 C32 108.5(5) . . ?
C23 C22 C21 110.0(5) . . ?
C23 C22 C31 109.9(5) . . ?
C23 C22 C32 108.9(5) . . ?
C31 C22 C21 110.0(5) . . ?
C31 C22 C32 109.5(5) . . ?
C8 C23 C22 123.2(5) . . ?
C8 C23 C24 116.6(5) . . ?
C24 C23 C22 120.2(5) . . ?
C23 C24 H24 118.2 . . ?
C25 C24 C23 123.6(5) . . ?
C25 C24 H24 118.2 . . ?
C24 C25 C26 120.3(5) . . ?
C30 C25 C24 116.3(5) . . ?
C30 C25 C26 123.4(5) . . ?
C25 C26 C27 109.6(5) . . ?
C28 C26 C25 109.7(6) . . ?
C28 C26 C27 107.7(7) . . ?
C29 C26 C25 113.5(5) . . ?
C29 C26 C27 106.2(7) . . ?
C29 C26 C28 109.9(7) . . ?
C26 C27 H27A 109.5 . . ?
C26 C27 H27B 109.5 . . ?
C26 C27 H27C 109.5 . . ?
H27A C27 H27B 109.5 . . ?
H27A C27 H27C 109.5 . . ?
H27B C27 H27C 109.5 . . ?
C26 C28 H28A 109.5 . . ?
C26 C28 H28B 109.5 . . ?
C26 C28 H28C 109.5 . . ?
H28A C28 H28B 109.5 . . ?
H28A C28 H28C 109.5 . . ?
H28B C28 H28C 109.5 . . ?
C26 C29 H29A 109.5 . . ?
C26 C29 H29B 109.5 . . ?
C26 C29 H29C 109.5 . . ?
H29A C29 H29B 109.5 . . ?
H29A C29 H29C 109.5 . . ?
H29B C29 H29C 109.5 . . ?
C9 C30 H30 118.5 . . ?
C25 C30 C9 123.0(5) . . ?
C25 C30 H30 118.5 . . ?
C22 C31 H31A 109.5 . . ?
C22 C31 H31B 109.5 . . ?
C22 C31 H31C 109.5 . . ?
H31A C31 H31B 109.5 . . ?
H31A C31 H31C 109.5 . . ?
H31B C31 H31C 109.5 . . ?
C22 C32 H32A 109.5 . . ?
C22 C32 H32B 109.5 . . ?
C22 C32 H32C 109.5 . . ?
H32A C32 H32B 109.5 . . ?
H32A C32 H32C 109.5 . . ?
H32B C32 H32C 109.5 . . ?
C21 C33 H33 118.5 . . ?
C34 C33 C21 122.9(5) . . ?
C34 C33 H33 118.5 . . ?
C33 C34 C45 120.1(5) . . ?
C35 C34 C33 116.3(5) . . ?
C35 C34 C45 123.6(5) . . ?
C6 C35 H35 118.3 . . ?
C34 C35 C6 123.4(6) . . ?
C34 C35 H35 118.3 . . ?
C1 C36 H36 118.9 . . ?
C1 C36 C37 122.2(7) . . ?
C37 C36 H36 118.9 . . ?
C36 C37 C4 118.9(7) . . ?
C38 C37 C4 118.1(6) . . ?
C38 C37 C36 123.0(6) . . ?
C37 C38 H38 118.3 . . ?
C39 C38 C37 123.4(6) . . ?
C39 C38 H38 118.3 . . ?
C38 C39 C40 122.6(7) . . ?
C38 C39 C44 118.2(6) . . ?
C40 C39 C44 119.1(7) . . ?
C39 C40 H40 119.1 . . ?
C41 C40 C39 121.8(7) . . ?
C41 C40 H40 119.1 . . ?
C40 C41 H41 119.6 . . ?
C40 C41 C42 120.9(7) . . ?
C42 C41 H41 119.6 . . ?
C41 C42 H42 120.1 . . ?
C43 C42 C41 119.9(8) . . ?
C43 C42 H42 120.1 . . ?
C42 C43 H43 118.8 . . ?
C42 C43 C44 122.4(7) . . ?
C44 C43 H43 118.8 . . ?
C5 C44 C39 119.6(6) . . ?
C5 C44 C43 124.4(6) . . ?
C43 C44 C39 116.0(6) . . ?
C34 C45 C46 109.0(6) . . ?
C47 C45 C34 112.9(6) . . ?
C47 C45 C46 105.2(7) . . ?
C48 C45 C34 110.1(6) . . ?
C48 C45 C46 106.6(7) . . ?
C48 C45 C47 112.6(7) . . ?
C45 C46 H46A 109.5 . . ?
C45 C46 H46B 109.5 . . ?
C45 C46 H46C 109.5 . . ?
H46A C46 H46B 109.5 . . ?
H46A C46 H46C 109.5 . . ?
H46B C46 H46C 109.5 . . ?
C45 C47 H47A 109.5 . . ?
C45 C47 H47B 109.5 . . ?
C45 C47 H47C 109.5 . . ?
H47A C47 H47B 109.5 . . ?
H47A C47 H47C 109.5 . . ?
H47B C47 H47C 109.5 . . ?
C45 C48 H48A 109.5 . . ?
C45 C48 H48B 109.5 . . ?
C45 C48 H48C 109.5 . . ?
H48A C48 H48B 109.5 . . ?
H48A C48 H48C 109.5 . . ?
H48B C48 H48C 109.5 . . ?
C10 C49 C17 119.7(6) . . ?
C10 C49 C50 123.3(6) . . ?
C50 C49 C17 117.0(6) . . ?
C49 C50 H50 118.9 . . ?
C51 C50 C49 122.3(7) . . ?
C51 C50 H50 118.9 . . ?
C15 C51 H51 119.9 . . ?
C50 C51 C15 120.3(7) . . ?
C50 C51 H51 119.9 . . ?
C1 C52 H52 120.3 . . ?
C3 C52 C1 119.4(7) . . ?
C3 C52 H52 120.3 . . ?
C7 O1 C8 119.0(4) . . ?
H1SA C1S H1SB 109.5 . . ?
H1SA C1S H1SC 109.5 . . ?
H1SB C1S H1SC 109.5 . . ?
I0AA C1S H1SA 109.5 . . ?
I0AA C1S H1SB 109.4 . . ?
I0AA C1S H1SC 109.5 . . ?
H1TA C1T H1TB 109.5 . . ?
H1TA C1T H1TC 109.5 . . ?
H1TB C1T H1TC 109.5 . . ?
I1AA C1T H1TA 109.5 . . ?
I1AA C1T H1TB 109.4 . . ?
I1AA C1T H1TC 109.5 . . ?
H1UA C1U H1UB 109.5 . . ?
H1UA C1U H1UC 109.5 . . ?
H1UB C1U H1UC 109.5 . . ?
I C1U H1UA 109.4 . . ?
I C1U H1UB 109.5 . . ?
I C1U H1UC 109.6 . . ?
H1WA O1W H1WB 141.8 . . ?

loop_
_geom_bond_atom_site_label_1
_geom_bond_atom_site_label_2
_geom_bond_distance
_geom_bond_site_symmetry_2
_geom_bond_publ_flag
C1 H1 0.9300 . ?
C1 C36 1.316(10) . ?
C1 C52 1.419(11) . ?
C3 H3 0.9300 . ?
C3 C4 1.417(9) . ?
C3 C52 1.352(10) . ?
C4 C5 1.406(8) . ?
C4 C37 1.441(9) . ?
C5 C6 1.486(8) . ?
C5 C44 1.386(8) . ?
C6 C7 1.395(8) . ?
C6 C35 1.393(8) . ?
C7 C21 1.375(8) . ?
C7 O1 1.375(7) . ?
C8 C9 1.387(8) . ?
C8 C23 1.382(8) . ?
C8 O1 1.378(7) . ?
C9 C10 1.487(8) . ?
C9 C30 1.396(8) . ?
C10 C11 1.407(8) . ?
C10 C49 1.407(8) . ?
C11 C12 1.419(9) . ?
C11 C19 1.439(8) . ?
C12 H12 0.9300 . ?
C12 C13 1.355(9) . ?
C13 H13 0.9300 . ?
C13 C14 1.418(10) . ?
C14 H14 0.9300 . ?
C14 C20 1.319(10) . ?
C15 H15 0.9300 . ?
C15 C16 1.337(11) . ?
C15 C51 1.406(11) . ?
C16 H16 0.9300 . ?
C16 C17 1.423(10) . ?
C17 C18 1.382(9) . ?
C17 C49 1.428(9) . ?
C18 H18 0.9300 . ?
C18 C19 1.384(9) . ?
C19 C20 1.421(9) . ?
C20 H20 0.9300 . ?
C21 C22 1.527(8) . ?
C21 C33 1.397(8) . ?
C22 C23 1.510(8) . ?
C22 C31 1.515(8) . ?
C22 C32 1.540(9) . ?
C23 C24 1.405(8) . ?
C24 H24 0.9300 . ?
C24 C25 1.394(8) . ?
C25 C26 1.522(8) . ?
C25 C30 1.381(8) . ?
C26 C27 1.530(10) . ?
C26 C28 1.509(11) . ?
C26 C29 1.497(10) . ?
C27 H27A 0.9600 . ?
C27 H27B 0.9600 . ?
C27 H27C 0.9600 . ?
C28 H28A 0.9600 . ?
C28 H28B 0.9600 . ?
C28 H28C 0.9600 . ?
C29 H29A 0.9600 . ?
C29 H29B 0.9600 . ?
C29 H29C 0.9600 . ?
C30 H30 0.9300 . ?
C31 H31A 0.9600 . ?
C31 H31B 0.9600 . ?
C31 H31C 0.9600 . ?
C32 H32A 0.9600 . ?
C32 H32B 0.9600 . ?
C32 H32C 0.9600 . ?
C33 H33 0.9300 . ?
C33 C34 1.392(8) . ?
C34 C35 1.377(8) . ?
C34 C45 1.529(9) . ?
C35 H35 0.9300 . ?
C36 H36 0.9300 . ?
C36 C37 1.415(10) . ?
C37 C38 1.388(10) . ?
C38 H38 0.9300 . ?
C38 C39 1.374(10) . ?
C39 C40 1.417(10) . ?
C39 C44 1.461(9) . ?
C40 H40 0.9300 . ?
C40 C41 1.321(11) . ?
C41 H41 0.9300 . ?
C41 C42 1.420(11) . ?
C42 H42 0.9300 . ?
C42 C43 1.358(10) . ?
C43 H43 0.9300 . ?
C43 C44 1.424(9) . ?
C45 C46 1.557(11) . ?
C45 C47 1.504(10) . ?
C45 C48 1.496(10) . ?
C46 H46A 0.9600 . ?
C46 H46B 0.9600 . ?
C46 H46C 0.9600 . ?
C47 H47A 0.9600 . ?
C47 H47B 0.9600 . ?
C47 H47C 0.9600 . ?
C48 H48A 0.9600 . ?
C48 H48B 0.9600 . ?
C48 H48C 0.9600 . ?
C49 C50 1.424(9) . ?
C50 H50 0.9300 . ?
C50 C51 1.339(10) . ?
C51 H51 0.9300 . ?
C52 H52 0.9300 . ?
C1S H1SA 0.9600 . ?
C1S H1SB 0.9600 . ?
C1S H1SC 0.9600 . ?
C1S I0AA 1.98(4) . ?
C1T H1TA 0.9600 . ?
C1T H1TB 0.9600 . ?
C1T H1TC 0.9600 . ?
C1T I1AA 1.15(6) . ?
C1U H1UA 0.9600 . ?
C1U H1UB 0.9600 . ?
C1U H1UC 0.9600 . ?
C1U I 2.27(3) . ?
O1W H1WA 0.8579 . ?
O1W H1WB 0.8497 . ?

loop_
_geom_torsion_atom_site_label_1
_geom_torsion_atom_site_label_2
_geom_torsion_atom_site_label_3
_geom_torsion_atom_site_label_4
_geom_torsion
_geom_torsion_site_symmetry_1
_geom_torsion_site_symmetry_2
_geom_torsion_site_symmetry_3
_geom_torsion_site_symmetry_4
_geom_torsion_publ_flag
C1 C36 C37 C4 -1.0(10) . . . . ?
C1 C36 C37 C38 -179.0(7) . . . . ?
C3 C4 C5 C6 -6.6(8) . . . . ?
C3 C4 C5 C44 175.8(6) . . . . ?
C3 C4 C37 C36 1.8(8) . . . . ?
C3 C4 C37 C38 179.9(6) . . . . ?
C4 C3 C52 C1 -0.2(11) . . . . ?
C4 C5 C6 C7 111.6(6) . . . . ?
C4 C5 C6 C35 -68.1(7) . . . . ?
C4 C5 C44 C39 4.8(8) . . . . ?
C4 C5 C44 C43 -178.3(6) . . . . ?
C4 C37 C38 C39 3.7(10) . . . . ?
C5 C4 C37 C36 -178.9(5) . . . . ?
C5 C4 C37 C38 -0.8(8) . . . . ?
C5 C6 C7 C21 -177.6(6) . . . . ?
C5 C6 C7 O1 0.6(8) . . . . ?
C5 C6 C35 C34 179.2(6) . . . . ?
C6 C5 C44 C39 -172.7(5) . . . . ?
C6 C5 C44 C43 4.2(9) . . . . ?
C6 C7 C21 C22 177.9(5) . . . . ?
C6 C7 C21 C33 -2.1(9) . . . . ?
C6 C7 O1 C8 -178.3(5) . . . . ?
C7 C6 C35 C34 -0.6(9) . . . . ?
C7 C21 C22 C23 0.3(7) . . . . ?
C7 C21 C22 C31 121.5(6) . . . . ?
C7 C21 C22 C32 -118.7(6) . . . . ?
C7 C21 C33 C34 0.5(9) . . . . ?
C8 C9 C10 C11 111.8(6) . . . . ?
C8 C9 C10 C49 -70.3(8) . . . . ?
C8 C9 C30 C25 1.4(9) . . . . ?
C8 C23 C24 C25 0.3(9) . . . . ?
C9 C8 C23 C22 -179.3(5) . . . . ?
C9 C8 C23 C24 -0.1(9) . . . . ?
C9 C8 O1 C7 179.5(5) . . . . ?
C9 C10 C11 C12 -4.7(8) . . . . ?
C9 C10 C11 C19 175.1(5) . . . . ?
C9 C10 C49 C17 -174.3(6) . . . . ?
C9 C10 C49 C50 3.6(9) . . . . ?
C10 C9 C30 C25 -179.4(6) . . . . ?
C10 C11 C12 C13 178.8(6) . . . . ?
C10 C11 C19 C18 -0.2(9) . . . . ?
C10 C11 C19 C20 -178.8(5) . . . . ?
C10 C49 C50 C51 -177.2(7) . . . . ?
C11 C10 C49 C17 3.6(9) . . . . ?
C11 C10 C49 C50 -178.5(6) . . . . ?
C11 C12 C13 C14 0.1(10) . . . . ?
C11 C19 C20 C14 -0.1(10) . . . . ?
C12 C11 C19 C18 179.7(6) . . . . ?
C12 C11 C19 C20 1.0(8) . . . . ?
C12 C13 C14 C20 0.9(11) . . . . ?
C13 C14 C20 C19 -0.9(11) . . . . ?
C15 C16 C17 C18 178.2(8) . . . . ?
C15 C16 C17 C49 0.1(12) . . . . ?
C16 C15 C51 C50 -2.6(14) . . . . ?
C16 C17 C18 C19 -179.5(7) . . . . ?
C16 C17 C49 C10 176.6(6) . . . . ?
C16 C17 C49 C50 -1.4(10) . . . . ?
C17 C18 C19 C11 2.3(10) . . . . ?
C17 C18 C19 C20 -179.1(6) . . . . ?
C17 C49 C50 C51 0.8(10) . . . . ?
C18 C17 C49 C10 -1.5(10) . . . . ?
C18 C17 C49 C50 -179.5(6) . . . . ?
C18 C19 C20 C14 -178.7(7) . . . . ?
C19 C11 C12 C13 -1.0(9) . . . . ?
C21 C7 O1 C8 -0.1(8) . . . . ?
C21 C22 C23 C8 -0.2(8) . . . . ?
C21 C22 C23 C24 -179.4(5) . . . . ?
C21 C33 C34 C35 1.0(9) . . . . ?
C21 C33 C34 C45 178.9(6) . . . . ?
C22 C21 C33 C34 -179.5(5) . . . . ?
C22 C23 C24 C25 179.5(5) . . . . ?
C23 C8 C9 C10 -179.9(6) . . . . ?
C23 C8 C9 C30 -0.7(9) . . . . ?
C23 C8 O1 C7 0.2(8) . . . . ?
C23 C24 C25 C26 -179.4(6) . . . . ?
C23 C24 C25 C30 0.3(9) . . . . ?
C24 C25 C26 C27 -53.5(8) . . . . ?
C24 C25 C26 C28 64.6(8) . . . . ?
C24 C25 C26 C29 -172.0(7) . . . . ?
C24 C25 C30 C9 -1.2(9) . . . . ?
C26 C25 C30 C9 178.5(6) . . . . ?
C30 C9 C10 C11 -67.3(7) . . . . ?
C30 C9 C10 C49 110.6(6) . . . . ?
C30 C25 C26 C27 126.8(7) . . . . ?
C30 C25 C26 C28 -115.1(8) . . . . ?
C30 C25 C26 C29 8.3(10) . . . . ?
C31 C22 C23 C8 -121.5(6) . . . . ?
C31 C22 C23 C24 59.3(7) . . . . ?
C32 C22 C23 C8 118.6(6) . . . . ?
C32 C22 C23 C24 -60.6(7) . . . . ?
C33 C21 C22 C23 -179.7(5) . . . . ?
C33 C21 C22 C31 -58.5(7) . . . . ?
C33 C21 C22 C32 61.3(7) . . . . ?
C33 C34 C35 C6 -0.9(9) . . . . ?
C33 C34 C45 C46 -58.5(8) . . . . ?
C33 C34 C45 C47 -175.0(7) . . . . ?
C33 C34 C45 C48 58.1(9) . . . . ?
C35 C6 C7 C21 2.2(9) . . . . ?
C35 C6 C7 O1 -179.6(5) . . . . ?
C35 C34 C45 C46 119.2(7) . . . . ?
C35 C34 C45 C47 2.7(10) . . . . ?
C35 C34 C45 C48 -124.2(7) . . . . ?
C36 C1 C52 C3 1.1(11) . . . . ?
C36 C37 C38 C39 -178.3(6) . . . . ?
C37 C4 C5 C6 174.2(5) . . . . ?
C37 C4 C5 C44 -3.4(8) . . . . ?
C37 C38 C39 C40 179.4(6) . . . . ?
C37 C38 C39 C44 -2.3(10) . . . . ?
C38 C39 C40 C41 178.7(7) . . . . ?
C38 C39 C44 C5 -2.0(9) . . . . ?
C38 C39 C44 C43 -179.2(6) . . . . ?
C39 C40 C41 C42 1.0(13) . . . . ?
C40 C39 C44 C5 176.3(6) . . . . ?
C40 C39 C44 C43 -0.8(9) . . . . ?
C40 C41 C42 C43 -2.0(13) . . . . ?
C41 C42 C43 C44 1.6(12) . . . . ?
C42 C43 C44 C5 -177.2(7) . . . . ?
C42 C43 C44 C39 -0.2(10) . . . . ?
C44 C5 C6 C7 -70.8(8) . . . . ?
C44 C5 C6 C35 109.4(7) . . . . ?
C44 C39 C40 C41 0.4(11) . . . . ?
C45 C34 C35 C6 -178.7(6) . . . . ?
C49 C10 C11 C12 177.4(5) . . . . ?
C49 C10 C11 C19 -2.8(8) . . . . ?
C49 C17 C18 C19 -1.5(10) . . . . ?
C49 C50 C51 C15 1.2(13) . . . . ?
C51 C15 C16 C17 1.9(15) . . . . ?
C52 C1 C36 C37 -0.5(11) . . . . ?
C52 C3 C4 C5 179.5(6) . . . . ?
C52 C3 C4 C37 -1.2(9) . . . . ?
O1 C7 C21 C22 -0.2(9) . . . . ?
O1 C7 C21 C33 179.8(5) . . . . ?
O1 C8 C9 C10 0.8(8) . . . . ?
O1 C8 C9 C30 180.0(5) . . . . ?
O1 C8 C23 C22 0.0(9) . . . . ?
O1 C8 C23 C24 179.2(5) . . . . ?
